data_4306411
loop_
_publ_author_name
'Mariappan Kadarkaraisamy'
'Gerald Caple'
'Andrea R. Gorden'
'Marie A. Squire'
'Andrew G. Sykes'

_publ_section_title
;
Large Amplitude, Proton- and Cation-Activated Latch-Type Mechanical
Switches: O-Protonated Amides Stabilized by Intramolecular, Low-Barrier
Hydrogen Bonds within Macrocycles
;
_journal_name_full 'Inorganic Chemistry'
_journal_page_first 11644
_journal_page_last 11655
_journal_paper_doi 10.1021/ic801238a
_journal_volume 47
_journal_year 2008
_chemical_formula_moiety 'C25 H30 Cl N O11'
_chemical_formula_sum 'C25 H30 Cl N O11'
_chemical_formula_weight 555.95
_chemical_name_common '[AQHNHC(CH2CH3)OH]ClO4-(4)'
_chemical_name_systematic
;
 ?
;
_space_group_IT_number 2
_symmetry_cell_setting triclinic
_symmetry_space_group_name_Hall '-P 1'
_symmetry_space_group_name_H-M 'P -1'
_atom_sites_solution_hydrogens geom
_atom_sites_solution_primary direct
_atom_sites_solution_secondary difmap
_audit_creation_method SHELXL-97
_cell_angle_alpha 107.619(2)
_cell_angle_beta 92.281(2)
_cell_angle_gamma 98.963(2)
_cell_formula_units_Z 2
_cell_length_a 8.3525(11)
_cell_length_b 10.9335(14)
_cell_length_c 15.163(2)
_cell_measurement_reflns_used 7490
_cell_measurement_temperature 100(2)
_cell_measurement_theta_max 25.05
_cell_measurement_theta_min 1.0
_cell_volume 1298.1(3)
_computing_cell_refinement 'Bruker SAINT (Bruker, 2006)'
_computing_data_collection 'Bruker APEXII (Bruker, 2006)'
_computing_data_reduction 'Bruker SAINT (Bruker, 2006)'
_computing_molecular_graphics 'Ortep-3(Farrugia, 1997)'
_computing_publication_material 'WinGX (Farrugia, 1999)'
_computing_structure_refinement 'SHELXL-97 (Sheldrick, 1997a)'
_computing_structure_solution SIR92
_diffrn_ambient_temperature 100(2)
_diffrn_measured_fraction_theta_full 0.995
_diffrn_measured_fraction_theta_max 0.995
_diffrn_measurement_device_type 'CCD area detector'
_diffrn_measurement_method 'phi and omega scans'
_diffrn_radiation_monochromator graphite
_diffrn_radiation_source 'fine-focus sealed tube'
_diffrn_radiation_type MoK\a
_diffrn_radiation_wavelength 0.71073
_diffrn_reflns_av_R_equivalents 0.0339
_diffrn_reflns_av_sigmaI/netI 0.0431
_diffrn_reflns_limit_h_max 9
_diffrn_reflns_limit_h_min -9
_diffrn_reflns_limit_k_max 13
_diffrn_reflns_limit_k_min -13
_diffrn_reflns_limit_l_max 18
_diffrn_reflns_limit_l_min -18
_diffrn_reflns_number 12013
_diffrn_reflns_theta_full 25.05
_diffrn_reflns_theta_max 25.05
_diffrn_reflns_theta_min 1.99
_diffrn_standards_decay_% 0
_diffrn_standards_interval_count 0
_diffrn_standards_interval_time 0
_diffrn_standards_number 0
_exptl_absorpt_coefficient_mu 0.210
_exptl_absorpt_correction_T_max 0.9793
_exptl_absorpt_correction_T_min 0.9079
_exptl_absorpt_correction_type multi-scan
_exptl_absorpt_process_details 'SADABS (Bruker, 2006)'
_exptl_crystal_colour colorless
_exptl_crystal_density_diffrn 1.422
_exptl_crystal_density_method 'not measured'
_exptl_crystal_description block
_exptl_crystal_F_000 584
_exptl_crystal_size_max 0.47
_exptl_crystal_size_mid 0.28
_exptl_crystal_size_min 0.10
_refine_diff_density_max 0.968
_refine_diff_density_min -0.548
_refine_diff_density_rms 0.071
_refine_ls_extinction_method none
_refine_ls_goodness_of_fit_ref 1.029
_refine_ls_hydrogen_treatment mixed
_refine_ls_matrix_type full
_refine_ls_number_parameters 347
_refine_ls_number_reflns 4560
_refine_ls_number_restraints 0
_refine_ls_restrained_S_all 1.029
_refine_ls_R_factor_all 0.0788
_refine_ls_R_factor_gt 0.0552
_refine_ls_shift/su_max 0.001
_refine_ls_shift/su_mean 0.000
_refine_ls_structure_factor_coef Fsqd
_refine_ls_weighting_details 'calc w=1/[\s^2^(Fo^2^)+(0.0854P)^2^+1.5945P] where P=(Fo^2^+2Fc^2^)/3'
_refine_ls_weighting_scheme calc
_refine_ls_wR_factor_gt 0.1481
_refine_ls_wR_factor_ref 0.1647
_reflns_number_gt 3357
_reflns_number_total 4560
_reflns_threshold_expression >2sigma(I)
_cod_data_source_file ic801238a_si_003_02.cif
_cod_data_source_block 07038
_cod_depositor_comments
;
The following automatic conversions were performed:
'_symmetry_cell_setting' value 'Triclinic' changed to 'triclinic'
according to '/home/saulius/struct/CIF-dictionaries/cif_core.dic'
dictionary named 'cif_core.dic' version 2.4.1 from 2010-06-29.

Automatic conversion script
Id: cif_fix_enum 1527 2010-12-29 10:47:43Z saulius 
;
_cod_database_code 4306411

loop_
_symmetry_equiv_pos_as_xyz
'x, y, z'
'-x, -y, -z'

loop_
_atom_site_label
_atom_site_type_symbol
_atom_site_fract_x
_atom_site_fract_y
_atom_site_fract_z
_atom_site_U_iso_or_equiv
_atom_site_adp_type
_atom_site_occupancy
_atom_site_symmetry_multiplicity
_atom_site_calc_flag
_atom_site_refinement_flags
_atom_site_disorder_assembly
_atom_site_disorder_group
O9 O 0.8432(3) 0.8101(3) 0.2365(2) 0.0519(8) Uani 1 1 d . . .
H98 H 0.187(4) 0.596(3) -0.304(2) 0.011(8) Uiso 1 1 d . . .
H99 H 0.570(5) 0.666(4) -0.178(3) 0.034(12) Uiso 1 1 d . . .
Cl1 Cl 0.99030(9) 0.87144(8) 0.21418(6) 0.0298(2) Uani 1 1 d . . .
O1 O 0.0591(3) 0.4866(2) -0.65447(15) 0.0286(5) Uani 1 1 d . . .
O2 O 0.4729(3) 0.3950(2) -0.34649(14) 0.0239(5) Uani 1 1 d . . .
O6 O 0.4181(3) 0.8440(2) -0.30447(14) 0.0235(5) Uani 1 1 d . . .
O3 O 0.5927(3) 0.4534(2) -0.14813(15) 0.0257(5) Uani 1 1 d . . .
O7 O 0.5307(3) 0.6563(2) -0.22513(16) 0.0217(5) Uani 1 1 d . . .
O5 O 0.5686(3) 0.9270(2) -0.11412(14) 0.0258(5) Uani 1 1 d . . .
O11 O 1.0463(3) 0.7913(2) 0.12566(16) 0.0361(6) Uani 1 1 d . . .
O4 O 0.6902(3) 0.7196(2) -0.05877(15) 0.0290(5) Uani 1 1 d . . .
O10 O 1.1210(3) 0.8916(2) 0.28751(15) 0.0338(6) Uani 1 1 d . . .
N1 N 0.2813(3) 0.6081(2) -0.30461(17) 0.0189(6) Uani 1 1 d . . .
C5 C 0.2142(3) 0.4178(3) -0.5448(2) 0.0215(7) Uani 1 1 d . . .
C12 C 0.2831(3) 0.6873(3) -0.4371(2) 0.0198(6) Uani 1 1 d . . .
C6 C 0.1476(3) 0.5170(3) -0.5799(2) 0.0225(7) Uani 1 1 d . . .
C14 C 0.3114(3) 0.4525(3) -0.4585(2) 0.0199(7) Uani 1 1 d . . .
C11 C 0.3172(4) 0.8177(3) -0.3855(2) 0.0221(7) Uani 1 1 d . . .
C7 C 0.1867(3) 0.6524(3) -0.5234(2) 0.0214(7) Uani 1 1 d . . .
C8 C 0.1274(4) 0.7465(3) -0.5572(2) 0.0249(7) Uani 1 1 d . . .
H8 H 0.0663 0.7206 -0.6160 0.030 Uiso 1 1 calc R . .
C9 C 0.1591(4) 0.8726(3) -0.5048(2) 0.0265(7) Uani 1 1 d . . .
H9 H 0.1191 0.9363 -0.5262 0.032 Uiso 1 1 calc R . .
C3 C 0.2360(4) 0.1960(3) -0.5675(2) 0.0286(8) Uani 1 1 d . . .
H3 H 0.2091 0.1072 -0.6048 0.034 Uiso 1 1 calc R . .
C1 C 0.3720(4) 0.3547(3) -0.4285(2) 0.0224(7) Uani 1 1 d . . .
C16 C 0.6540(4) 0.3600(3) -0.2269(2) 0.0267(7) Uani 1 1 d . . .
H16A H 0.6905 0.2902 -0.2064 0.032 Uiso 1 1 calc R . .
H16B H 0.7479 0.4056 -0.2493 0.032 Uiso 1 1 calc R . .
C13 C 0.3501(3) 0.5895(3) -0.3970(2) 0.0193(6) Uani 1 1 d . . .
H13 H 0.4711 0.6156 -0.3856 0.023 Uiso 1 1 calc R . .
C21 C 0.6173(4) 0.9782(3) -0.1849(2) 0.0266(7) Uani 1 1 d . . .
H21A H 0.6958 0.9276 -0.2200 0.032 Uiso 1 1 calc R . .
H21B H 0.6737 1.0695 -0.1568 0.032 Uiso 1 1 calc R . .
C4 C 0.1790(4) 0.2896(3) -0.5993(2) 0.0253(7) Uani 1 1 d . . .
H4 H 0.1168 0.2652 -0.6577 0.030 Uiso 1 1 calc R . .
C10 C 0.2518(4) 0.9101(3) -0.4180(2) 0.0256(7) Uani 1 1 d . . .
H10 H 0.2709 0.9990 -0.3807 0.031 Uiso 1 1 calc R . .
C2 C 0.3322(4) 0.2273(3) -0.4823(2) 0.0259(7) Uani 1 1 d . . .
H2 H 0.3686 0.1607 -0.4628 0.031 Uiso 1 1 calc R . .
C23 C 0.3703(4) 0.6413(3) -0.2244(2) 0.0204(7) Uani 1 1 d . . .
C15 C 0.5184(4) 0.3016(3) -0.3042(2) 0.0249(7) Uani 1 1 d . . .
H15A H 0.5531 0.2297 -0.3526 0.030 Uiso 1 1 calc R . .
H15B H 0.4219 0.2641 -0.2791 0.030 Uiso 1 1 calc R . .
C20 C 0.7055(4) 0.9389(3) -0.0466(2) 0.0310(8) Uani 1 1 d . . .
H20A H 0.8041 0.9247 -0.0798 0.037 Uiso 1 1 calc R . .
H20B H 0.7271 1.0285 -0.0024 0.037 Uiso 1 1 calc R . .
C17 C 0.7226(4) 0.5030(3) -0.0743(2) 0.0313(8) Uani 1 1 d . . .
H17A H 0.8278 0.5213 -0.0998 0.038 Uiso 1 1 calc R . .
H17B H 0.7305 0.4382 -0.0414 0.038 Uiso 1 1 calc R . .
O8 O 0.9512(3) 0.9928(3) 0.20622(19) 0.0425(7) Uani 1 1 d . . .
C22 C 0.4717(4) 0.9745(3) -0.2530(2) 0.0256(7) Uani 1 1 d . . .
H22A H 0.3832 1.0111 -0.2182 0.031 Uiso 1 1 calc R . .
H22B H 0.5064 1.0261 -0.2946 0.031 Uiso 1 1 calc R . .
C24 C 0.2872(4) 0.6604(4) -0.1349(2) 0.0309(8) Uani 1 1 d . . .
H24A H 0.3617 0.7257 -0.0842 0.037 Uiso 1 1 calc R . .
H24B H 0.2738 0.5771 -0.1205 0.037 Uiso 1 1 calc R . .
C25 C 0.1124(3) 0.7059(3) -0.13223(18) 0.0600(13) Uani 1 1 d . . .
H25A H 0.1199 0.7839 -0.1519 0.090 Uiso 1 1 calc R . .
H25B H 0.0795 0.7257 -0.0688 0.090 Uiso 1 1 calc R . .
H25C H 0.0314 0.6357 -0.1743 0.090 Uiso 1 1 calc R . .
C18 C 0.6841(3) 0.6258(3) -0.00891(17) 0.0409(9) Uani 1 1 d R . .
H18A H 0.5744 0.6091 0.0121 0.049 Uiso 1 1 calc R . .
H18B H 0.7646 0.6590 0.0463 0.049 Uiso 1 1 calc R . .
C19 C 0.6752(3) 0.8462(2) 0.0050(2) 0.0415(9) Uani 1 1 d R . .
H19A H 0.7557 0.8708 0.0599 0.050 Uiso 1 1 calc R . .
H19B H 0.5647 0.8440 0.0265 0.050 Uiso 1 1 calc R . .

loop_
_atom_site_aniso_label
_atom_site_aniso_U_11
_atom_site_aniso_U_22
_atom_site_aniso_U_33
_atom_site_aniso_U_23
_atom_site_aniso_U_13
_atom_site_aniso_U_12
O9 0.0363(15) 0.0417(16) 0.071(2) 0.0145(15) 0.0153(14) -0.0091(12)
Cl1 0.0236(4) 0.0326(5) 0.0308(5) 0.0090(4) 0.0011(3) 0.0002(3)
O1 0.0211(11) 0.0388(14) 0.0201(11) 0.0080(10) -0.0058(9) -0.0078(10)
O2 0.0278(12) 0.0173(11) 0.0234(11) 0.0067(9) -0.0055(9) -0.0040(9)
O6 0.0276(12) 0.0175(11) 0.0205(11) 0.0040(9) -0.0067(9) -0.0049(9)
O3 0.0247(12) 0.0264(12) 0.0231(11) 0.0081(9) -0.0047(9) -0.0033(9)
O7 0.0200(12) 0.0237(12) 0.0163(12) 0.0040(9) -0.0076(9) -0.0044(9)
O5 0.0225(11) 0.0284(12) 0.0217(11) 0.0061(10) -0.0054(9) -0.0046(9)
O11 0.0305(13) 0.0428(15) 0.0244(12) 0.0005(11) -0.0072(10) -0.0022(11)
O4 0.0316(13) 0.0256(13) 0.0235(12) 0.0018(10) -0.0103(10) 0.0013(10)
O10 0.0472(15) 0.0283(13) 0.0212(12) 0.0063(10) -0.0087(11) -0.0012(11)
N1 0.0125(14) 0.0211(14) 0.0198(13) 0.0059(11) -0.0016(11) -0.0048(10)
C5 0.0161(15) 0.0267(17) 0.0172(15) 0.0038(13) 0.0017(12) -0.0034(12)
C12 0.0159(15) 0.0240(17) 0.0192(15) 0.0083(13) 0.0014(12) -0.0004(12)
C6 0.0142(15) 0.0319(18) 0.0183(16) 0.0072(14) 0.0020(12) -0.0035(13)
C14 0.0173(15) 0.0207(16) 0.0178(15) 0.0038(13) 0.0019(12) -0.0038(12)
C11 0.0192(15) 0.0267(18) 0.0197(15) 0.0088(13) 0.0013(13) -0.0013(13)
C7 0.0154(15) 0.0288(18) 0.0187(15) 0.0080(13) 0.0013(12) -0.0014(13)
C8 0.0207(16) 0.0357(19) 0.0189(16) 0.0111(14) 0.0003(13) 0.0021(14)
C9 0.0253(17) 0.0329(19) 0.0264(17) 0.0153(15) 0.0033(14) 0.0073(14)
C3 0.0290(18) 0.0228(17) 0.0255(17) -0.0001(14) 0.0062(14) -0.0063(14)
C1 0.0206(16) 0.0232(17) 0.0191(15) 0.0042(13) 0.0022(13) -0.0040(13)
C16 0.0267(17) 0.0270(18) 0.0281(17) 0.0121(14) 0.0012(14) 0.0035(14)
C13 0.0162(15) 0.0216(16) 0.0165(15) 0.0044(13) -0.0019(12) -0.0032(12)
C21 0.0262(17) 0.0208(17) 0.0265(17) 0.0029(14) 0.0002(14) -0.0047(13)
C4 0.0227(16) 0.0283(18) 0.0170(15) 0.0010(13) 0.0005(13) -0.0068(13)
C10 0.0287(17) 0.0225(17) 0.0267(17) 0.0099(14) 0.0053(14) 0.0026(13)
C2 0.0262(17) 0.0214(17) 0.0278(17) 0.0070(14) 0.0032(14) -0.0013(13)
C23 0.0212(16) 0.0171(15) 0.0208(16) 0.0053(13) -0.0016(13) 0.0001(12)
C15 0.0291(17) 0.0200(16) 0.0260(17) 0.0098(14) 0.0031(14) 0.0006(13)
C20 0.0285(18) 0.0278(19) 0.0282(18) 0.0026(15) -0.0123(15) -0.0043(14)
C17 0.0302(18) 0.0302(19) 0.0312(19) 0.0138(16) -0.0092(15) -0.0069(14)
O8 0.0358(14) 0.0376(15) 0.0581(17) 0.0239(13) -0.0008(13) 0.0020(11)
C22 0.0318(18) 0.0171(16) 0.0236(17) 0.0035(13) -0.0003(14) -0.0023(13)
C24 0.0302(18) 0.042(2) 0.0196(17) 0.0106(15) 0.0001(14) 0.0009(15)
C25 0.039(2) 0.091(4) 0.036(2) 0.007(2) 0.0019(19) -0.005(2)
C18 0.040(2) 0.046(2) 0.034(2) 0.0177(18) -0.0063(17) -0.0050(17)
C19 0.045(2) 0.040(2) 0.030(2) -0.0006(17) -0.0117(17) 0.0050(18)

loop_
_atom_type_symbol
_atom_type_description
_atom_type_scat_dispersion_real
_atom_type_scat_dispersion_imag
_atom_type_scat_source
C C 0.0033 0.0016 'International Tables Vol C Tables 4.2.6.8 and 6.1.1.4'
H H 0.0000 0.0000 'International Tables Vol C Tables 4.2.6.8 and 6.1.1.4'
N N 0.0061 0.0033 'International Tables Vol C Tables 4.2.6.8 and 6.1.1.4'
O O 0.0106 0.0060 'International Tables Vol C Tables 4.2.6.8 and 6.1.1.4'
Cl Cl 0.1484 0.1585 'International Tables Vol C Tables 4.2.6.8 and 6.1.1.4'

loop_
_geom_angle_atom_site_label_1
_geom_angle_atom_site_label_2
_geom_angle_atom_site_label_3
_geom_angle
_geom_angle_site_symmetry_1
_geom_angle_site_symmetry_3
_geom_angle_publ_flag
O9 Cl1 O8 103.30(16) . . ?
O9 Cl1 O10 110.14(17) . . ?
O8 Cl1 O10 112.95(15) . . ?
O9 Cl1 O11 112.68(16) . . ?
O8 Cl1 O11 111.59(15) . . ?
O10 Cl1 O11 106.32(14) . . ?
C1 O2 C15 121.1(2) . . ?
C11 O6 C22 117.4(2) . . ?
C17 O3 C16 107.2(2) . . ?
C23 O7 H99 110(3) . . ?
C21 O5 C20 112.0(2) . . ?
C18 O4 C19 109.5(2) . . ?
C23 N1 C13 124.3(3) . . ?
C23 N1 H98 118(2) . . ?
C13 N1 H98 118(2) . . ?
C4 C5 C14 119.5(3) . . ?
C4 C5 C6 117.8(3) . . ?
C14 C5 C6 122.7(3) . . ?
C11 C12 C7 117.5(3) . . ?
C11 C12 C13 118.0(3) . . ?
C7 C12 C13 124.5(3) . . ?
O1 C6 C7 119.1(3) . . ?
O1 C6 C5 122.9(3) . . ?
C7 C6 C5 118.0(3) . . ?
C5 C14 C1 120.5(3) . . ?
C5 C14 C13 121.2(3) . . ?
C1 C14 C13 118.4(3) . . ?
C12 C11 O6 113.8(3) . . ?
C12 C11 C10 119.7(3) . . ?
O6 C11 C10 126.5(3) . . ?
C8 C7 C12 122.3(3) . . ?
C8 C7 C6 118.2(3) . . ?
C12 C7 C6 119.5(3) . . ?
C9 C8 C7 119.2(3) . . ?
C9 C8 H8 120.4 . . ?
C7 C8 H8 120.4 . . ?
C8 C9 C10 119.9(3) . . ?
C8 C9 H9 120.0 . . ?
C10 C9 H9 120.0 . . ?
C4 C3 C2 122.9(3) . . ?
C4 C3 H3 118.6 . . ?
C2 C3 H3 118.6 . . ?
C2 C1 O2 122.8(3) . . ?
C2 C1 C14 119.3(3) . . ?
O2 C1 C14 117.9(3) . . ?
O3 C16 C15 108.7(2) . . ?
O3 C16 H16A 110.0 . . ?
C15 C16 H16A 110.0 . . ?
O3 C16 H16B 110.0 . . ?
C15 C16 H16B 110.0 . . ?
H16A C16 H16B 108.3 . . ?
C14 C13 N1 112.7(2) . . ?
C14 C13 C12 114.1(2) . . ?
N1 C13 C12 105.0(2) . . ?
C14 C13 H13 108.3 . . ?
N1 C13 H13 108.3 . . ?
C12 C13 H13 108.3 . . ?
O5 C21 C22 112.4(2) . . ?
O5 C21 H21A 109.1 . . ?
C22 C21 H21A 109.1 . . ?
O5 C21 H21B 109.1 . . ?
C22 C21 H21B 109.1 . . ?
H21A C21 H21B 107.9 . . ?
C5 C4 C3 118.8(3) . . ?
C5 C4 H4 120.6 . . ?
C3 C4 H4 120.6 . . ?
C9 C10 C11 121.3(3) . . ?
C9 C10 H10 119.3 . . ?
C11 C10 H10 119.3 . . ?
C1 C2 C3 119.0(3) . . ?
C1 C2 H2 120.5 . . ?
C3 C2 H2 120.5 . . ?
N1 C23 O7 118.1(3) . . ?
N1 C23 C24 119.6(3) . . ?
O7 C23 C24 122.2(3) . . ?
O2 C15 C16 113.3(2) . . ?
O2 C15 H15A 108.9 . . ?
C16 C15 H15A 108.9 . . ?
O2 C15 H15B 108.9 . . ?
C16 C15 H15B 108.9 . . ?
H15A C15 H15B 107.7 . . ?
C19 C20 O5 112.7(2) . . ?
C19 C20 H20A 109.1 . . ?
O5 C20 H20A 109.1 . . ?
C19 C20 H20B 109.1 . . ?
O5 C20 H20B 109.1 . . ?
H20A C20 H20B 107.8 . . ?
O3 C17 C18 107.3(3) . . ?
O3 C17 H17A 110.3 . . ?
C18 C17 H17A 110.3 . . ?
O3 C17 H17B 110.3 . . ?
C18 C17 H17B 110.3 . . ?
H17A C17 H17B 108.5 . . ?
O6 C22 C21 106.7(3) . . ?
O6 C22 H22A 110.4 . . ?
C21 C22 H22A 110.4 . . ?
O6 C22 H22B 110.4 . . ?
C21 C22 H22B 110.4 . . ?
H22A C22 H22B 108.6 . . ?
C23 C24 C25 117.8(3) . . ?
C23 C24 H24A 107.8 . . ?
C25 C24 H24A 107.8 . . ?
C23 C24 H24B 107.8 . . ?
C25 C24 H24B 107.8 . . ?
H24A C24 H24B 107.2 . . ?
C24 C25 H25A 109.5 . . ?
C24 C25 H25B 109.5 . . ?
H25A C25 H25B 109.5 . . ?
C24 C25 H25C 109.5 . . ?
H25A C25 H25C 109.5 . . ?
H25B C25 H25C 109.5 . . ?
O4 C18 C17 107.2(2) . . ?
O4 C18 H18A 110.3 . . ?
C17 C18 H18A 110.3 . . ?
O4 C18 H18B 110.3 . . ?
C17 C18 H18B 110.3 . . ?
H18A C18 H18B 108.5 . . ?
O4 C19 C20 106.3(3) . . ?
O4 C19 H19A 110.5 . . ?
C20 C19 H19A 110.5 . . ?
O4 C19 H19B 110.5 . . ?
C20 C19 H19B 110.5 . . ?
H19A C19 H19B 108.7 . . ?

loop_
_geom_bond_atom_site_label_1
_geom_bond_atom_site_label_2
_geom_bond_distance
_geom_bond_site_symmetry_2
_geom_bond_publ_flag
O9 Cl1 1.410(3) . ?
Cl1 O8 1.453(3) . ?
Cl1 O10 1.468(2) . ?
Cl1 O11 1.501(2) . ?
O1 C6 1.251(4) . ?
O2 C1 1.386(4) . ?
O2 C15 1.448(4) . ?
O6 C11 1.389(4) . ?
O6 C22 1.394(4) . ?
O3 C17 1.442(4) . ?
O3 C16 1.485(4) . ?
O7 C23 1.325(4) . ?
O7 H99 0.75(4) . ?
O5 C21 1.399(4) . ?
O5 C20 1.467(4) . ?
O4 C18 1.444(3) . ?
O4 C19 1.456(3) . ?
N1 C23 1.319(4) . ?
N1 C13 1.503(4) . ?
N1 H98 0.78(3) . ?
C5 C4 1.373(4) . ?
C5 C14 1.426(4) . ?
C5 C6 1.511(4) . ?
C12 C11 1.380(4) . ?
C12 C7 1.423(4) . ?
C12 C13 1.543(4) . ?
C6 C7 1.446(4) . ?
C14 C1 1.431(4) . ?
C14 C13 1.483(4) . ?
C11 C10 1.420(4) . ?
C7 C8 1.422(4) . ?
C8 C9 1.344(5) . ?
C8 H8 0.9500 . ?
C9 C10 1.412(5) . ?
C9 H9 0.9500 . ?
C3 C4 1.393(5) . ?
C3 C2 1.412(5) . ?
C3 H3 0.9500 . ?
C1 C2 1.365(4) . ?
C16 C15 1.509(4) . ?
C16 H16A 0.9900 . ?
C16 H16B 0.9900 . ?
C13 H13 1.0000 . ?
C21 C22 1.552(5) . ?
C21 H21A 0.9900 . ?
C21 H21B 0.9900 . ?
C4 H4 0.9500 . ?
C10 H10 0.9500 . ?
C2 H2 0.9500 . ?
C23 C24 1.523(4) . ?
C15 H15A 0.9900 . ?
C15 H15B 0.9900 . ?
C20 C19 1.457(4) . ?
C20 H20A 0.9900 . ?
C20 H20B 0.9900 . ?
C17 C18 1.497(4) . ?
C17 H17A 0.9900 . ?
C17 H17B 0.9900 . ?
C22 H22A 0.9900 . ?
C22 H22B 0.9900 . ?
C24 C25 1.612(4) . ?
C24 H24A 0.9900 . ?
C24 H24B 0.9900 . ?
C25 H25A 0.9800 . ?
C25 H25B 0.9800 . ?
C25 H25C 0.9800 . ?
C18 H18A 0.9900 . ?
C18 H18B 0.9900 . ?
C19 H19A 0.9900 . ?
C19 H19B 0.9900 . ?

loop_
_cod_related_entry_id
_cod_related_entry_database
_cod_related_entry_code
1 ChemSpider 30660816
